data_4131516
loop_
_publ_author_name
'Nogami, Marina'
'Hirano, Keiichi'
'Kanai, Misae'
'Wang, Chao'
'Saito, Tatsuo'
'Miyamoto, Kazunori'
'Muranaka, Atsuya'
'Uchiyama, Masanobu'

_publ_section_title
;
 Transition Metal-Free trans-Selective Alkynylboration of Alkynes.
;
_journal_issue 36
_journal_name_full 'Journal of the American Chemical Society'
_journal_page_first 12358
_journal_page_last 12361
_journal_paper_doi 10.1021/jacs.7b06212
_journal_volume 139
_journal_year 2017
_chemical_formula_moiety 'C19 H16 B Cl O2'
_chemical_formula_sum 'C19 H16 B Cl O2'
_chemical_formula_weight 322.60
_space_group_crystal_system monoclinic
_space_group_IT_number 14
_space_group_name_Hall '-P 2yn'
_space_group_name_H-M_alt 'P 1 21/n 1'
_atom_sites_solution_hydrogens geom
_atom_sites_solution_primary direct
_atom_sites_solution_secondary difmap
_cell_angle_alpha 90.0000
_cell_angle_beta 90.6571(15)
_cell_angle_gamma 90.0000
_cell_formula_units_Z 4
_cell_length_a 5.64157(13)
_cell_length_b 17.0712(3)
_cell_length_c 17.5424(5)
_cell_measurement_reflns_used 10843
_cell_measurement_temperature 93
_cell_measurement_theta_max 68.14
_cell_measurement_theta_min 3.62
_cell_volume 1689.37(7)
_computing_cell_refinement 'RAPID AUTO'
_computing_data_collection 'RAPID AUTO (Rigaku, ????)'
_computing_data_reduction 'RAPID AUTO'
_computing_molecular_graphics 'CrystalStructure 4.2'
_computing_publication_material 'CrystalStructure 4.2 (Rigaku, 2015)'
_computing_structure_refinement 'CRYSTALS (Carruthers, et al., 1999)'
_computing_structure_solution 'SIR92 (Altomare, et al., 1994)'
_diffrn_ambient_temperature 93
_diffrn_detector_area_resol_mean 10.000
_diffrn_measured_fraction_theta_full 0.999
_diffrn_measured_fraction_theta_max 0.999
_diffrn_measurement_device_type 'Rigaku R-AXIS RAPID'
_diffrn_measurement_method \w
_diffrn_radiation_type 'Cu K\a'
_diffrn_radiation_wavelength 1.54187
_diffrn_reflns_av_R_equivalents 0.0780
_diffrn_reflns_limit_h_max 6
_diffrn_reflns_limit_h_min -6
_diffrn_reflns_limit_k_max 20
_diffrn_reflns_limit_k_min -20
_diffrn_reflns_limit_l_max 20
_diffrn_reflns_limit_l_min -21
_diffrn_reflns_number 18908
_diffrn_reflns_theta_full 68.19
_diffrn_reflns_theta_max 68.19
_diffrn_reflns_theta_min 5.043
_diffrn_standards_number 0
_exptl_absorpt_coefficient_mu 2.039
_exptl_absorpt_correction_T_max 0.922
_exptl_absorpt_correction_T_min 0.814
_exptl_absorpt_correction_type numerical
_exptl_absorpt_process_details 'NUMABS (Rigaku, 1999)'
_exptl_crystal_colour colorless
_exptl_crystal_density_diffrn 1.268
_exptl_crystal_density_method 'not measured'
_exptl_crystal_description needle
_exptl_crystal_F_000 672.00
_exptl_crystal_size_max 0.300
_exptl_crystal_size_mid 0.040
_exptl_crystal_size_min 0.040
_refine_diff_density_max 1.280
_refine_diff_density_min -0.562
_refine_ls_extinction_method none
_refine_ls_goodness_of_fit_ref 0.890
_refine_ls_hydrogen_treatment constr
_refine_ls_number_parameters 224
_refine_ls_number_reflns 3090
_refine_ls_R_factor_gt 0.0747
_refine_ls_shift/su_max 0.000
_refine_ls_structure_factor_coef Fsqd
_refine_ls_weighting_details 'w = 1/[4.0000\s(Fo^2^) + 0.6000]/(4Fo^2^)'
_refine_ls_weighting_scheme calc
_refine_ls_wR_factor_ref 0.1519
_reflns_number_gt 1646
_reflns_number_total 3090
_reflns_threshold_expression F^2^>2.0\s(F^2^)
_cod_data_source_file ja7b06212_si_002.cif
_cod_data_source_block NGM-1-150
_cod_database_code 4131516

loop_
_space_group_symop_id
_space_group_symop_operation_xyz
1 +X,+Y,+Z
2 1/2-X,1/2+Y,1/2-Z
3 -X,-Y,-Z
4 -1/2+X,-1/2-Y,-1/2+Z

loop_
_atom_site_label
_atom_site_type_symbol
_atom_site_fract_x
_atom_site_fract_y
_atom_site_fract_z
_atom_site_U_iso_or_equiv
_atom_site_adp_type
_atom_site_occupancy
_atom_site_site_symmetry_multiplicity
_atom_site_calc_flag
_atom_site_refinement_flags
Cl1 Cl 0.2977(2) 0.00304(6) 0.37204(7) 0.0744(5) Uani 1 4 d .
O2 O 0.3200(4) 0.44635(13) 0.56393(13) 0.0396(8) Uani 1 4 d .
O3 O 0.5275(4) 0.39946(13) 0.45416(13) 0.0448(8) Uani 1 4 d .
C4 C -0.2437(7) 0.2585(2) 0.6629(2) 0.0412(13) Uani 1 4 d .
C5 C 0.2229(7) 0.2384(2) 0.4885(2) 0.0379(12) Uani 1 4 d .
C6 C -0.0932(7) 0.2923(2) 0.6280(2) 0.0418(13) Uani 1 4 d .
C7 C 0.2184(6) 0.3146(2) 0.5278(2) 0.0356(12) Uani 1 4 d .
C8 C -0.4247(7) 0.2163(2) 0.7027(2) 0.0395(12) Uani 1 4 d .
C9 C 0.4478(7) 0.1484(2) 0.4100(2) 0.0498(14) Uani 1 4 d .
C10 C 0.0837(7) 0.3362(2) 0.5886(2) 0.0385(12) Uani 1 4 d .
C11 C -0.4489(7) 0.2261(2) 0.7812(2) 0.0481(13) Uani 1 4 d .
C12 C 0.0667(8) 0.1097(2) 0.4580(2) 0.0503(14) Uani 1 4 d .
C13 C -0.7635(7) 0.1303(2) 0.7015(3) 0.0490(14) Uani 1 4 d .
C14 C 0.4233(7) 0.2210(2) 0.4456(2) 0.0433(13) Uani 1 4 d .
C15 C -0.7905(7) 0.1405(2) 0.7792(2) 0.0466(13) Uani 1 4 d .
C16 C -0.6311(7) 0.1874(2) 0.8180(2) 0.0509(14) Uani 1 4 d .
C17 C -0.5804(7) 0.1674(2) 0.6627(2) 0.0427(13) Uani 1 4 d .
C18 C 0.0438(7) 0.1824(2) 0.4941(2) 0.0444(13) Uani 1 4 d .
C19 C -0.0670(6) 0.4719(2) 0.6141(2) 0.0448(13) Uani 1 4 d .
C20 C 0.1415(7) 0.4177(2) 0.6175(2) 0.0383(12) Uani 1 4 d .
C21 C 0.2559(6) 0.4148(2) 0.6972(2) 0.0441(12) Uani 1 4 d .
C22 C 0.2670(8) 0.0936(2) 0.4166(2) 0.0510(14) Uani 1 4 d .
B23 B 0.3700(8) 0.3884(3) 0.5112(3) 0.0408(14) Uani 1 4 d .
H24 H 0.60418 0.12971 0.37453 0.0599 Uiso 1 4 calc R
H25 H 0.55482 0.26997 0.44149 0.0521 Uiso 1 4 calc R
H26 H -0.09407 0.07792 0.46489 0.0610 Uiso 1 4 calc R
H27 H -0.12853 0.19101 0.52467 0.0534 Uiso 1 4 calc R
H28 H -0.56868 0.16517 0.59961 0.0513 Uiso 1 4 calc R
H29 H -0.88978 0.09948 0.66368 0.0589 Uiso 1 4 calc R
H30 H -0.94841 0.11023 0.80516 0.0561 Uiso 1 4 calc R
H31 H -0.64929 0.19384 0.87563 0.0613 Uiso 1 4 calc R
H32 H -0.29838 0.26179 0.81315 0.0580 Uiso 1 4 calc R
H33 H 0.40431 0.37899 0.69512 0.0530 Uiso 1 4 calc R
H34 H 0.12531 0.39199 0.73612 0.0530 Uiso 1 4 calc R
H35 H 0.30131 0.47299 0.71012 0.0531 Uiso 1 4 calc R
H36 H -0.18776 0.45438 0.65348 0.0540 Uiso 1 4 calc R
H37 H -0.04076 0.52538 0.62648 0.0536 Uiso 1 4 calc R
H38 H -0.14276 0.47638 0.55648 0.0540 Uiso 1 4 calc R
H39 H 0.51447 0.45752 0.44787 0.0544 Uiso 1 4 calc R

loop_
_atom_site_aniso_label
_atom_site_aniso_U_11
_atom_site_aniso_U_22
_atom_site_aniso_U_33
_atom_site_aniso_U_12
_atom_site_aniso_U_13
_atom_site_aniso_U_23
Cl1 0.0770(10) 0.0459(7) 0.1006(10) -0.0043(6) 0.0154(8) -0.0236(6)
O2 0.0430(17) 0.0344(15) 0.0416(16) -0.0048(13) 0.0134(13) 0.0022(12)
O3 0.0540(18) 0.0327(15) 0.0480(17) -0.0002(13) 0.0143(14) -0.0008(12)
C4 0.043(3) 0.038(2) 0.043(3) -0.000(2) 0.009(2) 0.0017(19)
C5 0.041(3) 0.030(2) 0.043(2) -0.001(2) 0.003(2) 0.0030(18)
C6 0.049(3) 0.034(2) 0.043(3) 0.001(2) 0.008(2) -0.0021(18)
C7 0.041(2) 0.028(2) 0.038(2) -0.0012(19) 0.0022(19) 0.0020(17)
C8 0.039(3) 0.034(2) 0.046(3) 0.0002(19) 0.009(2) 0.0035(19)
C9 0.045(3) 0.046(3) 0.058(3) -0.000(2) 0.008(2) -0.008(2)
C10 0.040(3) 0.035(2) 0.041(2) -0.0029(19) 0.001(2) 0.0055(18)
C11 0.053(3) 0.044(2) 0.048(3) -0.005(2) 0.013(2) 0.002(2)
C12 0.043(3) 0.044(3) 0.064(3) -0.007(2) 0.013(2) 0.001(2)
C13 0.050(3) 0.039(2) 0.058(3) -0.004(2) 0.002(2) 0.009(2)
C14 0.049(3) 0.031(2) 0.050(3) -0.002(2) 0.006(2) -0.0029(19)
C15 0.048(3) 0.039(2) 0.053(3) 0.003(2) 0.009(2) 0.006(2)
C16 0.059(3) 0.047(3) 0.047(3) -0.002(2) 0.019(2) 0.000(2)
C17 0.046(3) 0.037(2) 0.046(3) -0.001(2) 0.005(2) 0.0062(19)
C18 0.044(3) 0.035(2) 0.054(3) -0.002(2) 0.008(2) -0.0043(19)
C19 0.051(3) 0.030(2) 0.054(3) 0.003(2) 0.011(2) 0.0039(19)
C20 0.044(3) 0.030(2) 0.040(2) -0.000(2) 0.010(2) 0.0034(18)
C21 0.052(3) 0.035(2) 0.046(3) 0.003(2) 0.010(2) 0.0013(19)
C22 0.054(3) 0.038(2) 0.061(3) 0.000(2) 0.006(2) -0.006(2)
B23 0.047(3) 0.039(3) 0.037(3) -0.001(2) 0.013(2) 0.000(2)

loop_
_atom_type_symbol
_atom_type_description
_atom_type_scat_dispersion_real
_atom_type_scat_dispersion_imag
_atom_type_scat_source
C C 0.0181 0.0091
;
International Tables for Crystallography
(Vol. C, Tables 4.2.6.8 and 6.1.1.4)
;
H H 0.0000 0.0000
;
International Tables for Crystallography
(Vol. C, Table 6.1.1.4)
;
B B 0.0090 0.0039
;
International Tables for Crystallography
(Vol. C, Tables 4.2.6.8 and 6.1.1.4)
;
Cl Cl 0.3639 0.7018
;
International Tables for Crystallography
(Vol. C, Tables 4.2.6.8 and 6.1.1.4)
;
O O 0.0492 0.0322
;
International Tables for Crystallography
(Vol. C, Tables 4.2.6.8 and 6.1.1.4)
;

loop_
_geom_angle_atom_site_label_1
_geom_angle_atom_site_label_2
_geom_angle_atom_site_label_3
_geom_angle
_geom_angle_publ_flag
C20 O2 B23 109.7(3) yes
C6 C4 C8 178.1(4) yes
C7 C5 C14 117.2(3) yes
C7 C5 C18 123.8(3) yes
C14 C5 C18 118.9(3) yes
C4 C6 C10 177.0(4) yes
C5 C7 C10 128.0(3) yes
C5 C7 B23 128.1(3) yes
C10 C7 B23 103.8(3) yes
C4 C8 C11 119.8(3) yes
C4 C8 C17 120.2(3) yes
C11 C8 C17 120.0(3) yes
C14 C9 C22 118.9(4) yes
C6 C10 C7 129.2(3) yes
C6 C10 C20 117.8(3) yes
C7 C10 C20 112.9(3) yes
C8 C11 C16 119.0(4) yes
C18 C12 C22 119.7(4) yes
C15 C13 C17 120.9(4) yes
C5 C14 C9 120.9(3) yes
C13 C15 C16 118.8(4) yes
C11 C16 C15 121.9(4) yes
C8 C17 C13 119.4(4) yes
C5 C18 C12 120.3(4) yes
O2 C20 C10 103.8(3) yes
O2 C20 C19 108.2(3) yes
O2 C20 C21 108.0(3) yes
C10 C20 C19 112.8(3) yes
C10 C20 C21 111.2(3) yes
C19 C20 C21 112.2(3) yes
Cl1 C22 C9 118.9(3) yes
Cl1 C22 C12 120.0(3) yes
C9 C22 C12 121.1(4) yes
O2 B23 O3 122.2(4) yes
O2 B23 C7 109.7(3) yes
O3 B23 C7 128.1(4) yes
B23 O3 H39 99.812 no
C14 C9 H24 125.365 no
C22 C9 H24 115.695 no
C8 C11 H32 116.893 no
C16 C11 H32 123.804 no
C18 C12 H26 108.480 no
C22 C12 H26 131.549 no
C15 C13 H29 125.139 no
C17 C13 H29 113.576 no
C5 C14 H25 114.691 no
C9 C14 H25 124.346 no
C13 C15 H30 115.826 no
C16 C15 H30 125.350 no
C11 C16 H31 119.541 no
C15 C16 H31 118.574 no
C8 C17 H28 118.521 no
C13 C17 H28 121.595 no
C5 C18 H27 125.033 no
C12 C18 H27 114.610 no
C20 C19 H36 108.779 no
C20 C19 H37 117.677 no
C20 C19 H38 112.217 no
H36 C19 H37 103.294 no
H36 C19 H38 112.869 no
H37 C19 H38 101.693 no
C20 C21 H33 108.577 no
C20 C21 H34 107.713 no
C20 C21 H35 105.426 no
H33 C21 H34 111.361 no
H33 C21 H35 111.732 no
H34 C21 H35 111.726 no

loop_
_geom_bond_atom_site_label_1
_geom_bond_atom_site_label_2
_geom_bond_distance
_geom_bond_publ_flag
Cl1 C22 1.743(4) yes
O2 C20 1.469(4) yes
O2 B23 1.385(5) yes
O3 B23 1.359(5) yes
C4 C6 1.201(5) yes
C4 C8 1.437(5) yes
C5 C7 1.472(5) yes
C5 C14 1.397(5) yes
C5 C18 1.395(5) yes
C6 C10 1.432(5) yes
C7 C10 1.367(5) yes
C7 B23 1.553(6) yes
C8 C11 1.395(6) yes
C8 C17 1.395(5) yes
C9 C14 1.396(5) yes
C9 C22 1.390(6) yes
C10 C20 1.516(5) yes
C11 C16 1.387(6) yes
C12 C18 1.400(5) yes
C12 C22 1.377(6) yes
C13 C15 1.384(6) yes
C13 C17 1.396(5) yes
C15 C16 1.379(6) yes
C19 C20 1.497(5) yes
C20 C21 1.534(5) yes
O3 H39 1.000 no
C9 H24 1.132 no
C11 H32 1.181 no
C12 H26 1.065 no
C13 H29 1.101 no
C14 H25 1.120 no
C15 H30 1.130 no
C16 H31 1.022 no
C17 H28 1.110 no
C18 H27 1.125 no
C19 H36 1.021 no
C19 H37 0.950 no
C19 H38 1.095 no
C21 H33 1.038 no
C21 H34 1.083 no
C21 H35 1.049 no

loop_
_geom_contact_atom_site_label_1
_geom_contact_atom_site_label_2
_geom_contact_distance
_geom_contact_publ_flag
_geom_contact_site_symmetry_2
O3 C5 3.302(4) no .
O3 C14 3.106(4) no .
C4 C20 3.575(5) no .
C5 C6 3.180(5) no .
C5 C22 2.787(5) no .
C6 C11 3.557(6) no .
C6 C17 3.537(5) no .
C6 C18 3.110(5) no .
C6 C19 3.079(5) no .
C6 C21 3.110(5) no .
C7 C19 3.486(5) no .
C7 C21 3.434(5) no .
C8 C15 2.792(6) no .
C9 C18 2.790(6) no .
C10 C18 3.111(5) no .
C11 C13 2.779(6) no .
C12 C14 2.778(5) no .
C14 B23 3.096(6) no .
C16 C17 2.765(6) no .
C19 B23 3.386(6) no .
C21 B23 3.363(6) no .
Cl1 C17 3.377(4) no 3_556
O2 O2 3.552(3) no 3_666
O2 O3 2.788(3) no 3_666
O2 C19 3.586(4) no 1_655
O2 B23 3.578(5) no 3_666
O3 O2 2.788(3) no 3_666
O3 C15 3.319(5) no 4_765
O3 C16 3.423(5) no 4_765
O3 C19 3.596(4) no 3_566
C4 C13 3.542(5) no 1_655
C5 C17 3.458(5) no 1_655
C6 C13 3.567(5) no 1_655
C13 C4 3.542(5) no 1_455
C13 C6 3.567(5) no 1_455
C15 O3 3.319(5) no 4_466
C16 O3 3.423(5) no 4_466
C17 Cl1 3.377(4) no 3_556
C17 C5 3.458(5) no 1_455
C19 O2 3.586(4) no 1_455
C19 O3 3.596(4) no 3_566
B23 O2 3.578(5) no 3_666
Cl1 H24 2.7687 no .
Cl1 H26 3.0421 no .
O2 H33 2.6115 no .
O2 H34 3.3567 no .
O2 H35 2.6078 no .
O2 H36 3.2855 no .
O2 H37 2.6864 no .
O2 H38 2.6621 no .
O2 H39 2.3317 no .
O3 H25 2.2272 no .
C4 H27 2.7689 no .
C4 H28 2.6622 no .
C4 H32 2.6577 no .
C4 H34 3.3337 no .
C4 H36 3.3628 no .
C5 H24 3.4880 no .
C5 H26 3.2947 no .
C6 H27 2.5112 no .
C6 H28 3.4819 no .
C6 H32 3.5001 no .
C6 H33 3.3733 no .
C6 H34 2.8215 no .
C6 H36 2.8538 no .
C6 H38 3.3935 no .
C7 H25 2.5574 no .
C7 H27 2.8774 no .
C7 H33 3.2948 no .
C7 H38 3.4724 no .
C7 H39 3.2810 no .
C8 H27 3.5848 no .
C8 H29 3.3596 no .
C8 H31 3.3232 no .
C9 H26 3.4334 no .
C10 H27 2.9665 no .
C10 H33 2.6877 no .
C10 H34 2.7659 no .
C10 H35 3.3837 no .
C10 H36 2.7844 no .
C10 H37 3.3730 no .
C10 H38 2.7675 no .
C11 H28 3.4110 no .
C11 H30 3.4723 no .
C12 H24 3.3996 no .
C13 H31 3.2985 no .
C14 H27 3.4607 no .
C15 H28 3.4287 no .
C15 H32 3.5090 no .
C16 H29 3.4099 no .
C17 H27 3.5587 no .
C17 H30 3.4101 no .
C17 H32 3.4643 no .
C18 H25 3.3855 no .
C19 H33 3.3942 no .
C19 H34 2.7512 no .
C19 H35 2.6601 no .
C21 H36 2.6952 no .
C21 H37 2.8022 no .
C21 H38 3.4823 no .
C22 H25 3.4459 no .
C22 H27 3.3810 no .
B23 H25 2.5887 no .
B23 H33 3.2342 no .
B23 H38 3.3625 no .
H24 H25 2.6829 no .
H25 H39 3.2118 no .
H26 H27 2.2067 no .
H27 H28 2.8572 no .
H28 H29 2.4185 no .
H29 H30 2.5143 no .
H30 H31 2.5230 no .
H31 H32 2.5526 no .
H32 H34 3.5431 no .
H34 H36 2.5093 no .
H34 H37 3.1179 no .
H35 H36 2.9391 no .
H35 H37 2.5714 no .
Cl1 H26 3.3894 no 3_556
Cl1 H28 3.2883 no 3_556
Cl1 H29 2.9527 no 3_456
Cl1 H34 3.5233 no 4_665
O2 H36 3.1780 no 1_655
O2 H38 3.0784 no 1_655
O2 H38 2.6744 no 3_566
O2 H39 1.9007 no 3_666
O3 H30 2.6241 no 4_765
O3 H31 2.7957 no 4_765
O3 H37 3.3317 no 3_566
O3 H37 3.4820 no 3_666
O3 H38 2.8860 no 1_655
O3 H38 3.0382 no 3_566
O3 H39 2.9967 no 3_666
C4 H29 3.3699 no 1_655
C4 H33 2.9188 no 1_455
C5 H28 2.5867 no 1_655
C5 H31 3.0940 no 4_665
C5 H32 3.0772 no 4_665
C6 H29 3.5398 no 1_655
C6 H33 3.4190 no 1_455
C7 H28 3.0823 no 1_655
C7 H31 3.3646 no 4_665
C8 H33 2.9427 no 1_455
C9 H26 2.9993 no 1_655
C9 H27 3.1897 no 1_655
C9 H28 3.3402 no 1_655
C9 H31 3.5796 no 4_765
C9 H32 2.6673 no 4_665
C9 H34 3.2949 no 4_665
C10 H28 3.5213 no 1_655
C11 H30 3.4688 no 1_655
C11 H33 3.1227 no 1_455
C12 H24 2.9969 no 1_455
C12 H26 3.4794 no 3_556
C12 H28 3.3440 no 1_655
C12 H32 3.4488 no 4_665
C13 H35 3.1089 no 2_446
C14 H27 2.9147 no 1_655
C14 H28 2.8641 no 1_655
C14 H31 3.0825 no 4_765
C14 H32 2.6432 no 4_665
C15 H25 3.3562 no 4_466
C15 H32 3.5907 no 1_455
C15 H35 2.8661 no 2_446
C15 H37 3.1657 no 2_446
C15 H39 3.5836 no 4_466
C16 H25 2.9063 no 4_466
C16 H37 3.0851 no 2_446
C18 H24 3.3532 no 1_455
C18 H25 3.2624 no 1_455
C18 H28 2.8626 no 1_655
C18 H29 3.3107 no 1_655
C18 H31 3.1503 no 4_665
C18 H32 3.4421 no 4_665
C19 H38 3.3484 no 3_566
C19 H39 2.9903 no 3_566
C19 H39 3.5250 no 3_666
C20 H38 3.5470 no 3_566
C20 H39 3.1093 no 3_666
C21 H24 3.3245 no 4_566
C21 H30 3.5083 no 2_456
C21 H36 3.3089 no 1_655
C22 H28 3.5476 no 1_655
C22 H32 3.0837 no 4_665
B23 H37 3.3681 no 3_566
B23 H38 3.2234 no 1_655
B23 H38 2.8885 no 3_566
B23 H39 2.8009 no 3_666
H24 C12 2.9969 no 1_655
H24 C18 3.3532 no 1_655
H24 C21 3.3245 no 4_665
H24 H26 2.4760 no 1_655
H24 H27 3.1961 no 1_655
H24 H31 3.3178 no 4_765
H24 H32 3.1132 no 4_665
H24 H33 3.5940 no 4_665
H24 H34 2.4604 no 4_665
H24 H35 3.5640 no 4_665
H25 C15 3.3562 no 4_765
H25 C16 2.9063 no 4_765
H25 C18 3.2624 no 1_655
H25 H27 2.6604 no 1_655
H25 H28 3.3800 no 1_655
H25 H30 3.1467 no 4_765
H25 H31 2.1324 no 4_765
H25 H32 3.0381 no 4_665
H26 Cl1 3.3894 no 3_556
H26 C9 2.9993 no 1_455
H26 C12 3.4794 no 3_556
H26 H24 2.4760 no 1_455
H26 H26 3.1131 no 3_556
H27 C9 3.1897 no 1_455
H27 C14 2.9147 no 1_455
H27 H24 3.1961 no 1_455
H27 H25 2.6604 no 1_455
H27 H28 3.4356 no 1_655
H27 H29 3.1823 no 1_655
H27 H31 3.2721 no 4_665
H28 Cl1 3.2883 no 3_556
H28 C5 2.5867 no 1_455
H28 C7 3.0823 no 1_455
H28 C9 3.3402 no 1_455
H28 C10 3.5213 no 1_455
H28 C12 3.3440 no 1_455
H28 C14 2.8641 no 1_455
H28 C18 2.8626 no 1_455
H28 C22 3.5476 no 1_455
H28 H25 3.3800 no 1_455
H28 H27 3.4356 no 1_455
H29 Cl1 2.9527 no 3_456
H29 C4 3.3699 no 1_455
H29 C6 3.5398 no 1_455
H29 C18 3.3107 no 1_455
H29 H27 3.1823 no 1_455
H29 H35 3.1285 no 2_446
H30 O3 2.6241 no 4_466
H30 C11 3.4688 no 1_455
H30 C21 3.5083 no 2_446
H30 H25 3.1467 no 4_466
H30 H32 3.2586 no 1_455
H30 H35 2.5009 no 2_446
H30 H36 3.4427 no 2_346
H30 H37 3.4526 no 2_346
H30 H37 3.3281 no 2_446
H30 H39 2.7678 no 4_466
H31 O3 2.7957 no 4_466
H31 C5 3.0940 no 4_566
H31 C7 3.3646 no 4_566
H31 C9 3.5796 no 4_466
H31 C14 3.0825 no 4_466
H31 C18 3.1503 no 4_566
H31 H24 3.3178 no 4_466
H31 H25 2.1324 no 4_466
H31 H27 3.2721 no 4_566
H31 H37 3.0696 no 2_446
H31 H39 3.4548 no 4_466
H32 C5 3.0772 no 4_566
H32 C9 2.6673 no 4_566
H32 C12 3.4488 no 4_566
H32 C14 2.6432 no 4_566
H32 C15 3.5907 no 1_655
H32 C18 3.4421 no 4_566
H32 C22 3.0837 no 4_566
H32 H24 3.1132 no 4_566
H32 H25 3.0381 no 4_566
H32 H30 3.2586 no 1_655
H32 H33 3.3202 no 1_455
H33 C4 2.9188 no 1_655
H33 C6 3.4190 no 1_655
H33 C8 2.9427 no 1_655
H33 C11 3.1227 no 1_655
H33 H24 3.5940 no 4_566
H33 H32 3.3202 no 1_655
H33 H36 2.7431 no 1_655
H34 Cl1 3.5233 no 4_566
H34 C9 3.2949 no 4_566
H34 H24 2.4604 no 4_566
H35 C13 3.1089 no 2_456
H35 C15 2.8661 no 2_456
H35 H24 3.5640 no 4_566
H35 H29 3.1285 no 2_456
H35 H30 2.5009 no 2_456
H35 H36 3.0761 no 1_655
H35 H39 3.1992 no 3_666
H36 O2 3.1780 no 1_455
H36 C21 3.3089 no 1_455
H36 H30 3.4427 no 2_356
H36 H33 2.7431 no 1_455
H36 H35 3.0761 no 1_455
H36 H39 2.9572 no 3_566
H37 O3 3.3317 no 3_566
H37 O3 3.4820 no 3_666
H37 C15 3.1657 no 2_456
H37 C16 3.0851 no 2_456
H37 B23 3.3681 no 3_566
H37 H30 3.4526 no 2_356
H37 H30 3.3281 no 2_456
H37 H31 3.0696 no 2_456
H37 H38 3.3838 no 3_566
H37 H39 2.9746 no 3_566
H37 H39 3.2697 no 3_666
H38 O2 3.0784 no 1_455
H38 O2 2.6744 no 3_566
H38 O3 2.8860 no 1_455
H38 O3 3.0382 no 3_566
H38 C19 3.3484 no 3_566
H38 C20 3.5470 no 3_566
H38 B23 3.2234 no 1_455
H38 B23 2.8885 no 3_566
H38 H37 3.3838 no 3_566
H38 H38 2.6916 no 3_566
H38 H39 2.7182 no 1_455
H38 H39 2.3818 no 3_566
H39 O2 1.9007 no 3_666
H39 O3 2.9967 no 3_666
H39 C15 3.5836 no 4_765
H39 C19 2.9903 no 3_566
H39 C19 3.5250 no 3_666
H39 C20 3.1093 no 3_666
H39 B23 2.8009 no 3_666
H39 H30 2.7678 no 4_765
H39 H31 3.4548 no 4_765
H39 H35 3.1992 no 3_666
H39 H36 2.9572 no 3_566
H39 H37 2.9746 no 3_566
H39 H37 3.2697 no 3_666
H39 H38 2.7182 no 1_655
H39 H38 2.3818 no 3_566
H39 H39 2.3414 no 3_666

loop_
_geom_hbond_atom_site_label_D
_geom_hbond_atom_site_label_H
_geom_hbond_atom_site_label_A
_geom_hbond_site_symmetry_A
_geom_hbond_distance_DA
_geom_hbond_distance_DH
_geom_hbond_distance_HA
_geom_hbond_angle_DHA
_geom_hbond_publ_flag
O3 H39 O2 3_666 2.788(3) 1.000 1.901 146.3 no

loop_
_geom_torsion_atom_site_label_1
_geom_torsion_atom_site_label_2
_geom_torsion_atom_site_label_3
_geom_torsion_atom_site_label_4
_geom_torsion
_geom_torsion_publ_flag
C20 O2 B23 O3 179.2(3) no
C20 O2 B23 C7 0.2(4) no
B23 O2 C20 C10 -2.0(3) no
B23 O2 C20 C19 -122.1(3) no
B23 O2 C20 C21 116.2(3) no
C7 C5 C14 C9 176.5(3) no
C14 C5 C7 C10 -159.4(3) no
C14 C5 C7 B23 18.9(5) no
C7 C5 C18 C12 -176.9(3) no
C18 C5 C7 C10 18.1(6) no
C18 C5 C7 B23 -163.6(3) no
C14 C5 C18 C12 0.7(5) no
C18 C5 C14 C9 -1.2(5) no
C5 C7 C10 C6 -2.6(6) no
C5 C7 C10 C20 175.5(3) no
C5 C7 B23 O2 -176.8(3) no
C5 C7 B23 O3 4.3(7) no
C10 C7 B23 O2 1.8(4) no
C10 C7 B23 O3 -177.0(4) no
B23 C7 C10 C6 178.7(3) no
B23 C7 C10 C20 -3.2(4) no
C4 C8 C11 C16 177.3(3) no
C4 C8 C17 C13 -176.4(3) no
C11 C8 C17 C13 1.7(5) no
C17 C8 C11 C16 -0.9(5) no
C14 C9 C22 Cl1 179.9(3) no
C14 C9 C22 C12 -0.5(6) no
C22 C9 C14 C5 1.2(5) no
C6 C10 C20 O2 -178.3(3) no
C6 C10 C20 C19 -61.4(4) no
C6 C10 C20 C21 65.8(4) no
C7 C10 C20 O2 3.4(4) no
C7 C10 C20 C19 120.3(3) no
C7 C10 C20 C21 -112.5(3) no
C8 C11 C16 C15 -0.8(6) no
C18 C12 C22 Cl1 179.5(3) no
C18 C12 C22 C9 0.0(6) no
C22 C12 C18 C5 -0.1(6) no
C15 C13 C17 C8 -0.9(5) no
C17 C13 C15 C16 -0.8(5) no
C13 C15 C16 C11 1.7(6) no
